data_7239614
loop_
_publ_author_name
'Horiuchi, Sachio'
'Ishibashi, Shoji'
'Kobayashi, Kensuke'
'Kumai, Reiji'

_publ_section_title
;
 Coexistence of normal and inverse deuterium isotope effects in a
 phase-transition sequence of organic ferroelectrics
;
_journal_issue 68
_journal_name_full 'RSC Advances'
_journal_page_first 39662
_journal_paper_doi 10.1039/C9RA06489C
_journal_volume 9
_journal_year 2019
_chemical_formula_moiety 'C16 H10 I2 N2 O4'
_chemical_formula_sum 'C16 H10 I2 N2 O4'
_chemical_formula_weight 548.07
_space_group_crystal_system triclinic
_space_group_IT_number 2
_space_group_name_Hall '-P 1'
_space_group_name_H-M_alt 'P -1'
_atom_sites_solution_hydrogens geom
_atom_sites_solution_primary direct
_atom_sites_solution_secondary difmap
_audit_update_record
;
2019-10-24 deposited with the CCDC.	2019-11-22 downloaded from the CCDC.
;
_cell_angle_alpha 102.8436(7)
_cell_angle_beta 100.6667(7)
_cell_angle_gamma 107.8250(7)
_cell_formula_units_Z 2
_cell_length_a 8.5359(2)
_cell_length_b 9.6656(2)
_cell_length_c 11.2585(7)
_cell_measurement_reflns_used 18896
_cell_measurement_temperature 296
_cell_measurement_theta_max 45.77
_cell_measurement_theta_min 1.87
_cell_volume 829.48(6)
_computing_cell_refinement PROCESS-AUTO
_computing_data_collection PROCESS-AUTO
_computing_data_reduction PROCESS-AUTO
_computing_molecular_graphics 'CrystalStructure 4.3'
_computing_publication_material 'CrystalStructure 4.3 (Rigaku, 2019)'
_computing_structure_refinement 'SHELXL Version 2018/3 (Sheldrick, 2008)'
_computing_structure_solution 'SIR2004 (Burla, et al., 2005)'
_diffrn_ambient_temperature 296
_diffrn_measured_fraction_theta_full 0.724
_diffrn_measured_fraction_theta_max 0.569
_diffrn_measurement_device_type 'IPDSC (Rigaku)'
_diffrn_radiation_type synchrotron
_diffrn_radiation_wavelength 0.68750
_diffrn_reflns_av_R_equivalents 0.0157
_diffrn_reflns_av_unetI/netI 0.0095
_diffrn_reflns_Laue_measured_fraction_full 0.724
_diffrn_reflns_Laue_measured_fraction_max 0.569
_diffrn_reflns_limit_h_max 14
_diffrn_reflns_limit_h_min -14
_diffrn_reflns_limit_k_max 10
_diffrn_reflns_limit_k_min -8
_diffrn_reflns_limit_l_max 18
_diffrn_reflns_limit_l_min -18
_diffrn_reflns_number 15309
_diffrn_reflns_point_group_measured_fraction_full 0.724
_diffrn_reflns_point_group_measured_fraction_max 0.569
_diffrn_reflns_theta_full 24.362
_diffrn_reflns_theta_max 34.996
_diffrn_reflns_theta_min 2.520
_diffrn_standards_number 0
_exptl_absorpt_coefficient_mu 3.443
_exptl_absorpt_correction_T_max 1.000
_exptl_absorpt_correction_T_min 0.657
_exptl_absorpt_correction_type numerical
_exptl_absorpt_process_details 'NUMABS (Rigaku, 1999)'
_exptl_crystal_colour red
_exptl_crystal_density_diffrn 2.194
_exptl_crystal_density_method 'not measured'
_exptl_crystal_description plate
_exptl_crystal_F_000 516.00
_exptl_crystal_size_max 0.100
_exptl_crystal_size_mid 0.100
_exptl_crystal_size_min 0.100
_refine_diff_density_max 0.82
_refine_diff_density_min -1.19
_refine_ls_extinction_method none
_refine_ls_goodness_of_fit_ref 1.044
_refine_ls_hydrogen_treatment constr
_refine_ls_number_parameters 217
_refine_ls_number_reflns 4586
_refine_ls_number_restraints 0
_refine_ls_R_factor_all 0.0311
_refine_ls_R_factor_gt 0.0280
_refine_ls_shift/su_max 0.001
_refine_ls_structure_factor_coef Fsqd
_refine_ls_weighting_details 'w = 1/[\s^2^(Fo^2^)+(0.0456P)^2^+0.2959P] where P=(Fo^2^+2Fc^2^)/3'
_refine_ls_weighting_scheme calc
_refine_ls_wR_factor_gt 0.0790
_refine_ls_wR_factor_ref 0.0814
_reflns_Friedel_coverage 0.000
_reflns_number_gt 4090
_reflns_number_total 4586
_reflns_threshold_expression F^2^>2.0\s(F^2^)
_cod_data_source_file c9ra06489c2.cif
_cod_data_source_block anrt_D22bpy-Dia
_cod_database_code 7239614

loop_
_symmetry_equiv_pos_site_id
_symmetry_equiv_pos_as_xyz
1 +X,+Y,+Z
2 -X,-Y,-Z

loop_
_atom_site_label
_atom_site_type_symbol
_atom_site_fract_x
_atom_site_fract_y
_atom_site_fract_z
_atom_site_U_iso_or_equiv
_atom_site_adp_type
_atom_site_occupancy
_atom_site_site_symmetry_order
_atom_site_calc_flag
_atom_site_refinement_flags_posn
_atom_site_refinement_flags_adp
I1 I 1.28458(2) 0.29365(2) 0.92203(2) 0.05019(9) Uani 1 1 d . .
I2 I 1.26191(2) 0.78355(2) 0.89706(2) 0.04990(9) Uani 1 1 d . .
O1 O 0.9502(2) -0.0007(3) 0.75853(13) 0.0522(6) Uani 1 1 d . .
O2 O 1.2636(2) 0.2284(3) 1.18483(13) 0.0512(6) Uani 1 1 d . .
H9 H 1.259616 0.210528 1.252314 0.061 Uiso 1 1 calc R U
O3 O 1.2552(2) 0.7357(3) 1.17046(15) 0.0589(7) Uani 1 1 d . .
O4 O 0.9352(2) 0.4785(3) 0.74838(13) 0.0497(6) Uani 1 1 d . .
H10 H 0.853248 0.399188 0.711213 0.060 Uiso 1 1 calc R U
N1 N 0.3153(2) 0.2835(3) 0.43434(15) 0.0437(6) Uani 1 1 d . .
N2 N 0.7144(2) 0.2423(3) 0.55437(14) 0.0409(6) Uani 1 1 d . .
C1 C 0.4532(2) 0.2948(3) 0.52158(15) 0.0359(7) Uani 1 1 d . .
C2 C 0.2139(3) 0.3587(4) 0.4667(2) 0.0519(9) Uani 1 1 d . .
H1 H 0.118120 0.348051 0.405246 0.062 Uiso 1 1 calc R U
C3 C 0.2460(3) 0.4514(4) 0.5878(2) 0.0503(10) Uani 1 1 d . .
H2 H 0.172908 0.501485 0.608437 0.060 Uiso 1 1 calc R U
C4 C 0.3902(3) 0.4675(4) 0.6775(2) 0.0507(9) Uani 1 1 d . .
H3 H 0.417726 0.531636 0.759301 0.061 Uiso 1 1 calc R U
C5 C 0.4929(3) 0.3883(4) 0.64504(17) 0.0465(8) Uani 1 1 d . .
H4 H 0.588719 0.397057 0.705473 0.056 Uiso 1 1 calc R U
C6 C 0.5560(2) 0.2058(3) 0.47915(15) 0.0369(7) Uani 1 1 d . .
C7 C 0.8127(3) 0.1631(4) 0.5218(2) 0.0518(9) Uani 1 1 d . .
H5 H 0.919598 0.187499 0.576690 0.062 Uiso 1 1 calc R U
C8 C 0.7606(3) 0.0469(4) 0.4100(2) 0.0511(10) Uani 1 1 d . .
H6 H 0.832608 -0.003507 0.387581 0.061 Uiso 1 1 calc R U
C9 C 0.5981(3) 0.0075(4) 0.3322(2) 0.0477(8) Uani 1 1 d . .
H7 H 0.558803 -0.071026 0.256538 0.057 Uiso 1 1 calc R U
C10 C 0.4948(3) 0.0852(3) 0.36728(17) 0.0418(7) Uani 1 1 d . .
H8 H 0.384367 0.057369 0.316437 0.050 Uiso 1 1 calc R U
C11 C 0.9786(2) 0.0041(3) 0.87103(16) 0.0370(7) Uani 1 1 d . .
C12 C 1.1168(2) 0.1229(3) 0.97005(16) 0.0360(7) Uani 1 1 d . .
C13 C 1.1397(3) 0.1214(3) 1.09346(16) 0.0371(7) Uani 1 1 d . .
C14 C 1.1391(2) 0.6287(3) 1.08809(18) 0.0398(7) Uani 1 1 d . .
C15 C 1.1030(2) 0.6172(3) 0.95523(17) 0.0368(7) Uani 1 1 d . .
C16 C 0.9715(2) 0.4951(3) 0.86920(18) 0.0379(7) Uani 1 1 d . .

loop_
_atom_site_aniso_label
_atom_site_aniso_U_11
_atom_site_aniso_U_22
_atom_site_aniso_U_33
_atom_site_aniso_U_23
_atom_site_aniso_U_13
_atom_site_aniso_U_12
I1 0.05460(9) 0.0463(2) 0.05604(9) 0.02101(8) 0.02456(6) 0.01737(8)
I2 0.05183(9) 0.0412(2) 0.05921(9) 0.01606(8) 0.02121(6) 0.01601(8)
O1 0.0596(9) 0.0606(18) 0.0300(5) 0.0171(7) 0.0075(5) 0.0133(9)
O2 0.0550(8) 0.0485(17) 0.0323(6) 0.0077(7) 0.0034(5) 0.0027(8)
O3 0.0563(9) 0.0482(18) 0.0417(7) 0.0050(8) -0.0039(6) -0.0062(8)
O4 0.0516(8) 0.0503(17) 0.0339(6) 0.0076(7) 0.0038(5) 0.0086(8)
N1 0.0438(7) 0.0464(18) 0.0316(6) 0.0038(7) 0.0036(5) 0.0132(8)
N2 0.0403(7) 0.0410(17) 0.0313(6) 0.0039(7) 0.0046(5) 0.0092(7)
C1 0.0386(7) 0.036(2) 0.0274(6) 0.0083(7) 0.0075(5) 0.0074(8)
C2 0.0478(10) 0.059(3) 0.0461(10) 0.0099(11) 0.0090(8) 0.0218(11)
C3 0.0535(11) 0.051(3) 0.0504(11) 0.0139(12) 0.0224(9) 0.0201(12)
C4 0.0576(12) 0.051(2) 0.0379(8) 0.0051(10) 0.0170(8) 0.0148(11)
C5 0.0536(10) 0.049(2) 0.0305(7) 0.0041(9) 0.0070(7) 0.0183(10)
C6 0.0389(7) 0.0375(19) 0.0272(6) 0.0070(7) 0.0064(5) 0.0076(8)
C7 0.0423(9) 0.055(2) 0.0490(10) 0.0070(11) 0.0091(8) 0.0141(10)
C8 0.0517(11) 0.049(3) 0.0522(12) 0.0092(13) 0.0191(9) 0.0184(12)
C9 0.0562(11) 0.037(2) 0.0401(8) 0.0032(10) 0.0136(8) 0.0095(10)
C10 0.0470(9) 0.035(2) 0.0332(7) 0.0035(8) 0.0049(6) 0.0088(9)
C11 0.0435(8) 0.039(2) 0.0300(6) 0.0099(8) 0.0088(6) 0.0181(9)
C12 0.0427(8) 0.035(2) 0.0322(7) 0.0109(8) 0.0113(6) 0.0156(9)
C13 0.0455(8) 0.035(2) 0.0302(6) 0.0082(8) 0.0084(6) 0.0166(9)
C14 0.0406(8) 0.034(2) 0.0364(7) 0.0049(9) 0.0018(6) 0.0120(8)
C15 0.0391(8) 0.030(2) 0.0369(7) 0.0068(8) 0.0056(6) 0.0122(8)
C16 0.0404(8) 0.031(2) 0.0389(8) 0.0065(9) 0.0054(6) 0.0144(8)

loop_
_atom_type_symbol
_atom_type_description
_atom_type_scat_dispersion_real
_atom_type_scat_dispersion_imag
_atom_type_scat_source
C C 0.0019 0.0015
;
International Tables for Crystallography
(Vol. C, Tables 4.2.6.8 and 6.1.1.4)
;
H H 0.0000 0.0000
;
International Tables for Crystallography
(Vol. C, Table 6.1.1.4)
;
N N 0.0056 0.0031
;
International Tables for Crystallography
(Vol. C, Tables 4.2.6.8 and 6.1.1.4)
;
O O 0.0100 0.0057
;
International Tables for Crystallography
(Vol. C, Tables 4.2.6.8 and 6.1.1.4)
;
I I -0.4915 1.7168
;
International Tables for Crystallography
(Vol. C, Tables 4.2.6.8 and 6.1.1.4)
;

loop_
_geom_angle_atom_site_label_1
_geom_angle_atom_site_label_2
_geom_angle_atom_site_label_3
_geom_angle
_geom_angle_site_symmetry_3
C13 O2 H9 109.5 .
C16 O4 H10 109.5 .
C2 N1 C1 120.14(18) .
C7 N2 C6 120.24(18) .
N1 C1 C5 119.7(2) .
N1 C1 C6 116.84(16) .
C5 C1 C6 123.43(18) .
N1 C2 C3 122.5(2) .
N1 C2 H1 118.7 .
C3 C2 H1 118.7 .
C2 C3 C4 117.9(2) .
C2 C3 H2 121.1 .
C4 C3 H2 121.1 .
C5 C4 C3 119.7(2) .
C5 C4 H3 120.2 .
C3 C4 H3 120.2 .
C4 C5 C1 120.0(2) .
C4 C5 H4 120.0 .
C1 C5 H4 120.0 .
N2 C6 C10 119.6(2) .
N2 C6 C1 117.58(17) .
C10 C6 C1 122.80(18) .
N2 C7 C8 122.4(2) .
N2 C7 H5 118.8 .
C8 C7 H5 118.8 .
C7 C8 C9 118.1(2) .
C7 C8 H6 121.0 .
C9 C8 H6 121.0 .
C10 C9 C8 119.7(2) .
C10 C9 H7 120.2 .
C8 C9 H7 120.2 .
C9 C10 C6 119.96(19) .
C9 C10 H8 120.0 .
C6 C10 H8 120.0 .
O1 C11 C12 123.9(3) .
O1 C11 C13 117.8(2) 2_757
C12 C11 C13 118.30(17) 2_757
C13 C12 C11 120.6(2) .
C13 C12 I1 120.61(17) .
C11 C12 I1 118.74(15) .
O2 C13 C12 121.7(3) .
O2 C13 C11 117.26(18) 2_757
C12 C13 C11 121.07(19) 2_757
O3 C14 C15 123.6(3) .
O3 C14 C16 117.3(2) 2_767
C15 C14 C16 119.10(19) 2_767
C16 C15 C14 120.3(2) .
C16 C15 I2 120.99(17) .
C14 C15 I2 118.68(16) .
O4 C16 C15 122.6(3) .
O4 C16 C14 116.75(19) 2_767
C15 C16 C14 120.64(19) 2_767

loop_
_geom_bond_atom_site_label_1
_geom_bond_atom_site_label_2
_geom_bond_distance
_geom_bond_site_symmetry_2
I1 C12 2.074(3) .
I2 C15 2.077(3) .
O1 C11 1.232(2) .
O2 C13 1.304(3) .
O2 H9 0.8200 .
O3 C14 1.232(3) .
O4 C16 1.299(2) .
O4 H10 0.8200 .
N1 C2 1.340(3) .
N1 C1 1.345(3) .
N2 C7 1.344(3) .
N2 C6 1.349(2) .
C1 C5 1.394(2) .
C1 C6 1.474(4) .
C2 C3 1.380(3) .
C2 H1 0.9300 .
C3 C4 1.383(4) .
C3 H2 0.9300 .
C4 C5 1.376(4) .
C4 H3 0.9300 .
C5 H4 0.9300 .
C6 C10 1.396(3) .
C7 C8 1.379(3) .
C7 H5 0.9300 .
C8 C9 1.384(3) .
C8 H6 0.9300 .
C9 C10 1.379(4) .
C9 H7 0.9300 .
C10 H8 0.9300 .
C11 C12 1.438(3) .
C11 C13 1.505(4) 2_757
C12 C13 1.371(3) .
C14 C15 1.442(3) .
C14 C16 1.512(4) 2_767
C15 C16 1.368(3) .

loop_
_geom_torsion_atom_site_label_1
_geom_torsion_atom_site_label_2
_geom_torsion_atom_site_label_3
_geom_torsion_atom_site_label_4
_geom_torsion
_geom_torsion_site_symmetry_1
_geom_torsion_site_symmetry_4
C2 N1 C1 C5 -1.7(4) . .
C2 N1 C1 C6 178.6(3) . .
C1 N1 C2 C3 1.0(5) . .
N1 C2 C3 C4 0.9(5) . .
C2 C3 C4 C5 -2.0(5) . .
C3 C4 C5 C1 1.4(5) . .
N1 C1 C5 C4 0.6(4) . .
C6 C1 C5 C4 -179.8(3) . .
C7 N2 C6 C10 0.0(4) . .
C7 N2 C6 C1 178.7(3) . .
N1 C1 C6 N2 164.4(2) . .
C5 C1 C6 N2 -15.2(4) . .
N1 C1 C6 C10 -17.0(4) . .
C5 C1 C6 C10 163.4(2) . .
C6 N2 C7 C8 2.5(5) . .
N2 C7 C8 C9 -2.8(5) . .
C7 C8 C9 C10 0.6(5) . .
C8 C9 C10 C6 1.8(5) . .
N2 C6 C10 C9 -2.1(4) . .
C1 C6 C10 C9 179.3(3) . .
O1 C11 C12 C13 179.5(2) . .
C13 C11 C12 C13 0.0(4) 2_757 .
O1 C11 C12 I1 -2.1(3) . .
C13 C11 C12 I1 178.48(16) 2_757 .
C11 C12 C13 O2 -179.6(2) . .
I1 C12 C13 O2 2.0(3) . .
C11 C12 C13 C11 0.0(4) . 2_757
I1 C12 C13 C11 -178.45(16) . 2_757
O3 C14 C15 C16 -179.8(3) . .
C16 C14 C15 C16 -0.6(4) 2_767 .
O3 C14 C15 I2 3.2(3) . .
C16 C14 C15 I2 -177.56(16) 2_767 .
C14 C15 C16 O4 -179.1(2) . .
I2 C15 C16 O4 -2.2(3) . .
C14 C15 C16 C14 0.6(4) . 2_767
I2 C15 C16 C14 177.50(16) . 2_767
